data_4310272
loop_
_publ_author_name
'Ping Lin'
'Richard A. Henderson'
'Ross W. Harrington'
'William Clegg'
'Chuan-De Wu'
'Xin-Tao Wu'

_publ_section_title
;
 New 1- and 2-Dimensional Polymeric Structures of Cyanopyridine Complexes
 of AgI and CuI
;
_journal_name_full 'Inorganic Chemistry'
_journal_page_first 181
_journal_page_last 188
_journal_paper_doi 10.1021/ic030254w
_journal_volume 43
_journal_year 2004
_chemical_formula_moiety 'C14 H6 Ag1 N7 O3'
_chemical_formula_sum 'C14 H6 Ag N7 O3'
_chemical_formula_weight 428.12
_chemical_name_systematic
;
  ?
;
_space_group_IT_number 8
_symmetry_cell_setting monoclinic
_symmetry_space_group_name_Hall 'C -2y'
_symmetry_space_group_name_H-M 'C 1 m 1'
_atom_sites_solution_hydrogens geom
_atom_sites_solution_primary direct
_atom_sites_solution_secondary difmap
_audit_creation_method SHELXL-97
_cell_angle_alpha 90.00
_cell_angle_beta 128.9290(10)
_cell_angle_gamma 90.00
_cell_formula_units_Z 2
_cell_length_a 7.3277(6)
_cell_length_b 25.005(2)
_cell_length_c 5.3681(4)
_cell_measurement_reflns_used 3463
_cell_measurement_temperature 160(2)
_cell_measurement_theta_max 28.89
_cell_measurement_theta_min 3.25
_cell_volume 765.16(11)
_computing_cell_refinement 'Bruker SAINT'
_computing_data_collection 'Bruker SMART'
_computing_data_reduction 'Bruker SAINT'
_computing_molecular_graphics 'Bruker SHELXTL'
_computing_publication_material 'Bruker SHELXTL and local programs'
_computing_structure_refinement 'Bruker SHELXTL'
_computing_structure_solution 'Bruker SHELXTL'
_diffrn_ambient_temperature 160(2)
_diffrn_measured_fraction_theta_full 0.929
_diffrn_measured_fraction_theta_max 0.929
_diffrn_measurement_device_type 'Bruker SMART 1K CCD diffractometer'
_diffrn_measurement_method 'thin-slice \w scans'
_diffrn_radiation_monochromator graphite
_diffrn_radiation_source 'sealed tube'
_diffrn_radiation_type MoK\a
_diffrn_radiation_wavelength 0.71073
_diffrn_reflns_av_R_equivalents 0.0215
_diffrn_reflns_av_sigmaI/netI 0.0334
_diffrn_reflns_limit_h_max 9
_diffrn_reflns_limit_h_min -9
_diffrn_reflns_limit_k_max 32
_diffrn_reflns_limit_k_min -33
_diffrn_reflns_limit_l_max 7
_diffrn_reflns_limit_l_min -6
_diffrn_reflns_number 3443
_diffrn_reflns_theta_full 28.89
_diffrn_reflns_theta_max 28.89
_diffrn_reflns_theta_min 3.26
_diffrn_standards_number 0
_exptl_absorpt_coefficient_mu 1.349
_exptl_absorpt_correction_T_max 0.877
_exptl_absorpt_correction_T_min 0.729
_exptl_absorpt_correction_type multi-scan
_exptl_crystal_colour colourless
_exptl_crystal_density_diffrn 1.858
_exptl_crystal_density_method 'not measured'
_exptl_crystal_description block
_exptl_crystal_F_000 420
_exptl_crystal_size_max 0.25
_exptl_crystal_size_mid 0.18
_exptl_crystal_size_min 0.10
_refine_diff_density_max 0.543
_refine_diff_density_min -0.268
_refine_diff_density_rms 0.057
_refine_ls_abs_structure_details 'Flack H D (1983), Acta Cryst. A39, 876-881'
_refine_ls_abs_structure_Flack 0.02(2)
_refine_ls_extinction_method none
_refine_ls_goodness_of_fit_ref 1.062
_refine_ls_hydrogen_treatment constr
_refine_ls_matrix_type full
_refine_ls_number_parameters 121
_refine_ls_number_reflns 1800
_refine_ls_number_restraints 2
_refine_ls_restrained_S_all 1.062
_refine_ls_R_factor_all 0.0186
_refine_ls_R_factor_gt 0.0185
_refine_ls_shift/su_max 0.010
_refine_ls_shift/su_mean 0.002
_refine_ls_structure_factor_coef Fsqd
_refine_ls_weighting_details 'calc w=1/[\s^2^(Fo^2^)+(0.0152P)^2^+0.0000P] where P=(Fo^2^+2Fc^2^)/3'
_refine_ls_weighting_scheme calc
_refine_ls_wR_factor_gt 0.0427
_refine_ls_wR_factor_ref 0.0427
_reflns_number_gt 1797
_reflns_number_total 1800
_reflns_threshold_expression I>2\s(I)
_cod_data_source_file ic030254w_s1_4.cif
_cod_data_source_block 4
_cod_original_cell_volume 765.15(10)
_cod_original_sg_symbol_H-M 'C m'
_cod_original_formula_sum 'C14 H6 Ag1 N7 O3'
_cod_database_code 4310272

loop_
_symmetry_equiv_pos_as_xyz
'x, y, z'
'x, -y, z'
'x+1/2, y+1/2, z'
'x+1/2, -y+1/2, z'

loop_
_atom_site_label
_atom_site_type_symbol
_atom_site_fract_x
_atom_site_fract_y
_atom_site_fract_z
_atom_site_U_iso_or_equiv
_atom_site_adp_type
_atom_site_occupancy
_atom_site_symmetry_multiplicity
_atom_site_calc_flag
_atom_site_refinement_flags
_atom_site_disorder_assembly
_atom_site_disorder_group
Ag1 Ag -0.6225 0.0000 -0.1162 0.02701(7) Uani 1 2 d S . .
N1 N -0.5846(3) -0.07797(8) -0.3012(4) 0.0235(4) Uani 1 1 d . . .
N2 N -0.4361(4) -0.24879(9) -0.7577(6) 0.0383(5) Uani 1 1 d . . .
N3 N -0.9816(4) -0.14882(9) -1.3516(5) 0.0359(5) Uani 1 1 d . . .
N4 N -1.1435(5) 0.0000 -0.4468(7) 0.0282(6) Uani 1 2 d S . .
O1 O -0.9701(4) 0.0000 -0.1532(6) 0.0345(6) Uani 1 2 d S . .
O2 O -1.1142(9) 0.0000 -0.6480(11) 0.0387(8) Uani 1 2 d S . .
O3 O -1.3457(5) 0.0000 -0.5309(7) 0.0651(11) Uani 1 2 d S . .
C1 C -0.4062(4) -0.11179(11) -0.1024(5) 0.0248(4) Uani 1 1 d . . .
H1 H -0.3040 -0.1040 0.1203 0.030 Uiso 1 1 calc R . .
C2 C -0.3639(5) -0.15702(11) -0.2044(7) 0.0236(6) Uani 1 1 d . . .
H2 H -0.2377 -0.1802 -0.0552 0.028 Uiso 1 1 calc R . .
C3 C -0.5098(4) -0.16813(9) -0.5303(5) 0.0235(5) Uani 1 1 d . . .
C4 C -0.6963(4) -0.13315(10) -0.7396(5) 0.0226(4) Uani 1 1 d . . .
C5 C -0.7279(4) -0.08876(9) -0.6140(5) 0.0234(4) Uani 1 1 d . . .
H5 H -0.8557 -0.0654 -0.7556 0.028 Uiso 1 1 calc R . .
C6 C -0.4694(4) -0.21357(10) -0.6550(6) 0.0282(5) Uani 1 1 d . . .
C7 C -0.8536(5) -0.14225(13) -1.0798(7) 0.0253(6) Uani 1 1 d . . .

loop_
_atom_site_aniso_label
_atom_site_aniso_U_11
_atom_site_aniso_U_22
_atom_site_aniso_U_33
_atom_site_aniso_U_23
_atom_site_aniso_U_13
_atom_site_aniso_U_12
Ag1 0.02388(10) 0.02436(10) 0.02480(11) 0.000 0.01145(8) 0.000
N1 0.0222(9) 0.0235(9) 0.0223(9) 0.0019(7) 0.0128(8) -0.0001(7)
N2 0.0329(12) 0.0316(11) 0.0490(13) -0.0083(10) 0.0250(11) -0.0032(9)
N3 0.0304(10) 0.0470(13) 0.0235(11) -0.0018(9) 0.0137(9) -0.0066(10)
N4 0.0222(13) 0.0354(15) 0.0198(14) 0.000 0.0097(12) 0.000
O1 0.0231(11) 0.0535(16) 0.0161(11) 0.000 0.0070(9) 0.000
O2 0.0283(12) 0.0650(16) 0.0223(19) 0.000 0.0156(12) 0.000
O3 0.0196(13) 0.142(4) 0.0270(14) 0.000 0.0114(12) 0.000
C1 0.0206(10) 0.0310(13) 0.0183(11) 0.0019(9) 0.0100(9) -0.0005(10)
C2 0.0189(11) 0.0238(13) 0.0257(14) 0.0057(10) 0.0128(10) 0.0040(9)
C3 0.0211(11) 0.0213(11) 0.0291(12) -0.0004(8) 0.0162(10) -0.0015(8)
C4 0.0186(9) 0.0272(12) 0.0202(9) 0.0000(8) 0.0113(8) -0.0046(8)
C5 0.0204(10) 0.0254(11) 0.0221(11) 0.0039(8) 0.0123(9) 0.0018(8)
C6 0.0220(11) 0.0268(12) 0.0327(12) -0.0019(9) 0.0157(10) -0.0038(9)
C7 0.0213(12) 0.0313(16) 0.0231(14) 0.0030(12) 0.0138(11) -0.0047(12)

loop_
_atom_type_symbol
_atom_type_description
_atom_type_scat_dispersion_real
_atom_type_scat_dispersion_imag
_atom_type_scat_source
C C 0.0033 0.0016 'International Tables Vol C Tables 4.2.6.8 and 6.1.1.4'
H H 0.0000 0.0000 'International Tables Vol C Tables 4.2.6.8 and 6.1.1.4'
N N 0.0061 0.0033 'International Tables Vol C Tables 4.2.6.8 and 6.1.1.4'
Ag Ag -0.8971 1.1015 'International Tables Vol C Tables 4.2.6.8 and 6.1.1.4'
O O 0.0106 0.0060 'International Tables Vol C Tables 4.2.6.8 and 6.1.1.4'

loop_
_geom_angle_atom_site_label_1
_geom_angle_atom_site_label_2
_geom_angle_atom_site_label_3
_geom_angle
_geom_angle_site_symmetry_1
_geom_angle_site_symmetry_3
_geom_angle_publ_flag
N1 Ag1 N1 117.32(9) . 2 ?
N1 Ag1 O1 111.88(5) . . ?
N1 Ag1 O1 111.88(5) 2 . ?
N1 Ag1 O3 109.24(6) . 1_656 ?
N1 Ag1 O3 109.24(6) 2 1_656 ?
O1 Ag1 O3 94.93(9) . 1_656 ?
Ag1 N1 C1 121.01(16) . . ?
Ag1 N1 C5 120.37(15) . . ?
C1 N1 C5 118.4(2) . . ?
O1 N4 O2 120.4(4) . . ?
O1 N4 O3 119.2(3) . . ?
O2 N4 O3 120.4(4) . . ?
Ag1 O1 N4 106.5(2) . . ?
Ag1 O3 N4 107.6(2) 1_454 . ?
N1 C1 C2 123.5(2) . . ?
C1 C2 C3 118.6(2) . . ?
C2 C3 C4 118.4(2) . . ?
C2 C3 C6 121.5(2) . . ?
C4 C3 C6 120.1(2) . . ?
C3 C4 C5 119.0(2) . . ?
C3 C4 C7 121.2(2) . . ?
C5 C4 C7 119.8(2) . . ?
N1 C5 C4 122.2(2) . . ?
N2 C6 C3 178.3(3) . . ?
N3 C7 C4 178.8(3) . . ?

loop_
_geom_bond_atom_site_label_1
_geom_bond_atom_site_label_2
_geom_bond_distance
_geom_bond_site_symmetry_2
_geom_bond_publ_flag
Ag1 N1 2.2827(19) . ?
Ag1 N1 2.2827(19) 2 ?
Ag1 O1 2.427(2) . ?
Ag1 O3 2.445(3) 1_656 ?
N1 C1 1.345(3) . ?
N1 C5 1.334(3) . ?
N2 C6 1.144(3) . ?
N3 C7 1.147(4) . ?
N4 O1 1.258(4) . ?
N4 O2 1.226(5) . ?
N4 O3 1.248(4) . ?
O3 Ag1 2.445(3) 1_454 ?
C1 C2 1.374(4) . ?
C2 C3 1.389(4) . ?
C3 C4 1.402(3) . ?
C3 C6 1.441(3) . ?
C4 C5 1.392(3) . ?
C4 C7 1.439(4) . ?
